data_4310172
loop_
_publ_author_name
'Meenal D. Godbole'
'Anna C. G. Hotze'
'Ronald Hage'
'Allison M. Mills'
'Huub Kooijman'
'Anthony L. Spek'
'Elisabeth Bouwman'

_publ_contact_author_address
;   Bijvoet Center for Biomolecular Research
    Department of Crystal and Structural Chemistry
    Utrecht University
    Padualaan 8
    3584 CH Utrecht
    The Netherlands
;
_publ_contact_author_email h.kooijman@chem.uu.nl
_publ_contact_author_fax '+31 30 2533940'
_publ_contact_author_name '   Dr. H. Kooijman'
_publ_contact_author_phone '+31 30 2532533'
_publ_section_title
;
Stereochemical Influence of the Ligand on the Structure of Manganese
Complexes: Implications for Catalytic Epoxidations
;
_journal_name_full 'Inorganic Chemistry'
_journal_page_first 9253
_journal_page_last 9266
_journal_paper_doi 10.1021/ic051223z
_journal_volume 44
_journal_year 2005
_chemical_absolute_configuration ad
_chemical_compound_source 'see text'
_chemical_formula_moiety 'C24 H26 Cl Mn N2 O13'
_chemical_formula_sum 'C24 H26 Cl Mn N2 O13'
_chemical_formula_weight 640.86
_chemical_name_systematic ?
_space_group_IT_number 4
_symmetry_cell_setting monoclinic
_symmetry_Int_Tables_number 4
_symmetry_space_group_name_Hall 'P 2yb'
_symmetry_space_group_name_H-M 'P 1 21 1'
_atom_sites_solution_hydrogens geom
_atom_sites_solution_primary vecmap
_atom_sites_solution_secondary difmap
_cell_angle_alpha 90
_cell_angle_beta 91.6743(7)
_cell_angle_gamma 90
_cell_formula_units_Z 2
_cell_length_a 11.4525(2)
_cell_length_b 8.9955(1)
_cell_length_c 13.2330(3)
_cell_measurement_reflns_used 18563
_cell_measurement_temperature 150
_cell_measurement_theta_max 27.5
_cell_measurement_theta_min 1.0
_cell_volume 1362.69(4)
_computing_cell_refinement 'Denzo (Otwinowski & Minor, 1997)'
_computing_data_collection 'Collect (Hooft, 1998)'
_computing_data_reduction 'Denzo (Otwinowski & Minor, 1997)'
_computing_molecular_graphics 'PLATON (Spek, 2003)'
_computing_publication_material 'PLATON (Spek, 2003)'
_computing_structure_refinement 'SHELXL-97 (Sheldrick, 1997)'
_computing_structure_solution 'DIRDIF (Beurskens et al., 1999)'
_diffrn_ambient_temperature 150
_diffrn_detector_area_resol_mean 18.4
_diffrn_measured_fraction_theta_full 0.999
_diffrn_measured_fraction_theta_max 0.999
_diffrn_measurement_device_type 'Nonius KappaCCD area detector'
_diffrn_measurement_method '\f scans and \w scans with \k offset'
_diffrn_radiation_monochromator graphite
_diffrn_radiation_probe x-ray
_diffrn_radiation_source 'Rotating Anode'
_diffrn_radiation_type MoK\a
_diffrn_radiation_wavelength 0.71073
_diffrn_reflns_av_R_equivalents 0.0565
_diffrn_reflns_av_sigmaI/netI 0.0726
_diffrn_reflns_limit_h_max 14
_diffrn_reflns_limit_h_min -14
_diffrn_reflns_limit_k_max 11
_diffrn_reflns_limit_k_min -11
_diffrn_reflns_limit_l_max 17
_diffrn_reflns_limit_l_min -17
_diffrn_reflns_number 18563
_diffrn_reflns_reduction_process
;
;
_diffrn_reflns_theta_full 27.47
_diffrn_reflns_theta_max 27.47
_diffrn_reflns_theta_min 1.54
_diffrn_standards_number 0
_exptl_absorpt_coefficient_mu 0.653
_exptl_absorpt_correction_type none
_exptl_crystal_colour yellow
_exptl_crystal_density_diffrn 1.562
_exptl_crystal_density_method 'Not Measured'
_exptl_crystal_description needle
_exptl_crystal_F_000 660
_exptl_crystal_size_max 0.540
_exptl_crystal_size_mid 0.090
_exptl_crystal_size_min 0.045
_refine_diff_density_max 0.274
_refine_diff_density_min -0.326
_refine_diff_density_rms 0.058
_refine_ls_abs_structure_details 'Flack H.D. (1983), Acta Cryst. A39, 876-881'
_refine_ls_abs_structure_Flack 0.000(14)
_refine_ls_extinction_method none
_refine_ls_goodness_of_fit_ref 1.000
_refine_ls_hydrogen_treatment constr
_refine_ls_matrix_type full
_refine_ls_number_parameters 388
_refine_ls_number_reflns 6154
_refine_ls_number_restraints 57
_refine_ls_restrained_S_all 1.005
_refine_ls_R_factor_all 0.0682
_refine_ls_R_factor_gt 0.0410
_refine_ls_shift/su_max 0.003
_refine_ls_shift/su_mean 0.000
_refine_ls_structure_factor_coef Fsqd
_refine_ls_weighting_details 'w=1/[\s^2^(F~o~^2^)+(0.0342P)^2^] where P=(F~o~^2^+2Fc^2^)/3'
_refine_ls_weighting_scheme calc
_refine_ls_wR_factor_gt 0.0740
_refine_ls_wR_factor_ref 0.0815
_reflns_number_gt 4673
_reflns_number_total 6154
_reflns_threshold_expression i>2\s(i)
_cod_data_source_file ic051223zsi20050722_095902_4.cif
_cod_data_source_block D-2
_cod_depositor_comments
;
The following automatic conversions were performed:
'_symmetry_cell_setting' value 'Monoclinic' changed to 'monoclinic'
according to '/home/saulius/struct/CIF-dictionaries/cif_core.dic'
dictionary named 'cif_core.dic' version 2.4.1 from 2010-06-29.

Automatic conversion script
Id: cif_fix_enum 1527 2010-12-29 10:47:43Z saulius 
;
_cod_original_sg_symbol_H-M 'P 21'
_cod_database_code 4310172

loop_
_symmetry_equiv_pos_site_id
_symmetry_equiv_pos_as_xyz
1 x,y,z
2 -x,1/2+y,-z

loop_
_atom_site_aniso_label
_atom_site_aniso_U_11
_atom_site_aniso_U_22
_atom_site_aniso_U_33
_atom_site_aniso_U_23
_atom_site_aniso_U_13
_atom_site_aniso_U_12
Mn1 0.0304(3) 0.0214(2) 0.0215(2) 0.0014(2) -0.0018(2) 0.0032(2)
Cl1 0.0316(4) 0.0363(4) 0.0276(4) -0.0018(3) 0.0032(3) -0.0005(3)
O2 0.0353(14) 0.0725(17) 0.0505(15) 0.0321(13) -0.0095(11) -0.0146(12)
O3 0.095(2) 0.094(2) 0.0487(15) -0.0281(15) 0.0189(15) 0.0346(18)
O4 0.0398(14) 0.0593(17) 0.0345(12) 0.0187(11) -0.0027(10) -0.0070(11)
O5 0.0639(19) 0.0468(16) 0.0623(16) 0.0038(12) -0.0027(13) -0.0258(13)
O6A 0.0310(14) 0.0425(14) 0.029(3) 0.0067(19) 0.0025(14) 0.0027(11)
O17 0.0342(13) 0.0272(11) 0.0208(10) -0.0008(8) -0.0038(9) 0.0081(9)
O21 0.0415(13) 0.0318(12) 0.0214(10) 0.0048(9) -0.0003(9) 0.0139(9)
O27 0.0349(15) 0.0509(14) 0.0397(13) -0.0050(11) 0.0071(11) -0.0058(11)
O28B 0.0478(19) 0.045(5) 0.023(3) -0.006(3) 0.0083(18) 0.002(2)
O37 0.0475(15) 0.0256(11) 0.0248(11) -0.0034(9) -0.0058(10) 0.0089(10)
O41 0.0404(14) 0.0345(12) 0.0430(13) 0.0172(10) -0.0081(11) -0.0015(10)
O47 0.0277(13) 0.0540(15) 0.0365(12) -0.0079(10) 0.0062(10) -0.0071(10)
O48 0.0332(14) 0.0567(14) 0.0290(12) -0.0113(11) 0.0012(10) -0.0007(11)
N23 0.0243(14) 0.0232(13) 0.0197(12) 0.0009(10) 0.0022(10) 0.0012(10)
N43 0.0288(15) 0.0254(14) 0.0248(13) 0.0052(10) 0.0000(11) -0.0010(11)
C7A 0.049(2) 0.060(3) 0.032(3) 0.006(3) 0.007(2) 0.021(2)
C8A 0.041(3) 0.090(4) 0.084(3) -0.009(3) 0.014(3) 0.003(3)
C11 0.0232(17) 0.0237(16) 0.0234(14) 0.0018(12) 0.0023(12) -0.0040(12)
C12 0.0210(16) 0.0233(15) 0.0265(15) 0.0017(12) 0.0018(12) 0.0015(12)
C13 0.0331(18) 0.033(2) 0.0315(16) 0.0076(13) 0.0004(13) 0.0051(14)
C14 0.0371(19) 0.0243(17) 0.0407(18) -0.0028(13) 0.0093(15) 0.0071(13)
C15 0.0306(16) 0.0334(18) 0.0294(15) -0.0058(15) 0.0064(12) -0.0035(15)
C16 0.0295(18) 0.0294(17) 0.0250(15) -0.0003(13) 0.0009(13) 0.0029(13)
C22 0.0207(17) 0.0273(16) 0.0252(15) 0.0065(13) -0.0003(12) -0.0016(12)
C24 0.0313(18) 0.0288(16) 0.0164(14) -0.0018(12) -0.0025(12) -0.0028(13)
C25 0.044(2) 0.051(2) 0.0201(16) -0.0011(14) -0.0005(15) 0.0170(16)
C26 0.040(2) 0.0298(17) 0.0208(15) 0.0014(13) 0.0019(14) 0.0095(15)
C29B 0.071(4) 0.070(7) 0.044(3) -0.020(4) 0.025(2) 0.012(5)
C31 0.0289(19) 0.0208(16) 0.0431(18) -0.0004(13) 0.0033(15) 0.0000(13)
C32 0.0228(17) 0.0223(16) 0.047(2) 0.0015(14) -0.0016(14) -0.0051(13)
C33 0.0312(18) 0.0286(16) 0.066(2) 0.0109(19) 0.0029(15) 0.0027(17)
C34 0.043(2) 0.0272(19) 0.087(3) -0.0029(19) 0.012(2) 0.0063(16)
C35 0.054(2) 0.0312(19) 0.066(2) -0.013(2) 0.0213(18) -0.0011(19)
C36 0.043(2) 0.0292(18) 0.051(2) -0.0068(16) 0.0046(17) -0.0025(15)
C42 0.0229(18) 0.0290(18) 0.0394(19) 0.0153(14) -0.0040(14) -0.0049(13)
C44 0.0283(19) 0.0404(18) 0.0243(16) 0.0058(13) -0.0020(14) -0.0016(13)
C45 0.057(3) 0.052(2) 0.038(2) 0.0234(17) -0.0088(18) -0.0059(18)
C46 0.0275(17) 0.0412(19) 0.0189(14) 0.0082(13) -0.0058(12) 0.0025(14)
C49 0.038(2) 0.067(3) 0.064(2) -0.030(2) -0.0065(19) 0.0008(18)
C29A 0.071(4) 0.070(7) 0.044(3) -0.020(4) 0.025(2) 0.012(5)
O6B 0.0310(14) 0.0425(14) 0.029(3) 0.0067(19) 0.0025(14) 0.0027(11)
O28A 0.0478(19) 0.045(5) 0.023(3) -0.006(3) 0.0083(18) 0.002(2)
C7B 0.049(2) 0.060(3) 0.032(3) 0.006(3) 0.007(2) 0.021(2)
C8B 0.041(3) 0.090(4) 0.084(3) -0.009(3) 0.014(3) 0.003(3)

loop_
_atom_site_label
_atom_site_type_symbol
_atom_site_thermal_displace_type
_atom_site_fract_x
_atom_site_fract_y
_atom_site_fract_z
_atom_site_occupancy
_atom_site_U_iso_or_equiv
_atom_site_calc_flag
_atom_site_refinement_flags
Mn1 Mn Uani 0.80296(4) 0.44044(4) 0.24263(3) 1.000 0.0245(1) . .
Cl1 Cl Uani 1.11689(7) 0.48841(8) 0.25324(5) 1.000 0.0318(2) . .
O2 O Uani 0.9988(2) 0.5108(3) 0.21288(16) 1.000 0.0530(9) . .
O3 O Uani 1.1840(3) 0.4154(3) 0.18066(18) 1.000 0.0789(11) . .
O4 O Uani 1.11405(19) 0.4079(2) 0.34603(15) 1.000 0.0446(8) . .
O5 O Uani 1.1671(2) 0.6315(3) 0.27268(17) 1.000 0.0578(10) . .
O6A O Uani 0.6137(3) 0.3810(6) 0.2575(3) 0.760(5) 0.0341(12) . .
O17 O Uani 0.81688(18) 0.2924(2) 0.14641(13) 1.000 0.0275(7) . .
O21 O Uani 0.96736(18) 0.1159(2) 0.41476(13) 1.000 0.0316(7) . .
O27 O Uani 0.6743(2) 0.3056(3) 0.48622(16) 1.000 0.0417(8) . .
O28B O Uani 0.7793(11) 0.4316(18) 0.5992(8) 0.51(3) 0.039(2) . .
O37 O Uani 0.79131(19) 0.5919(2) 0.33680(14) 1.000 0.0328(7) . .
O41 O Uani 0.68592(19) 0.7857(2) 0.05840(16) 1.000 0.0395(8) . .
O47 O Uani 0.57313(18) 0.3966(2) 0.04707(15) 1.000 0.0393(8) . .
O48 O Uani 0.69463(19) 0.3342(2) -0.07506(15) 1.000 0.0396(8) . .
N23 N Uani 0.8628(2) 0.3039(2) 0.34943(16) 1.000 0.0224(8) . .
N43 N Uani 0.7530(2) 0.5784(2) 0.13186(16) 1.000 0.0264(8) . .
C7A C Uani 0.5241(4) 0.4592(7) 0.3102(3) 0.760(5) 0.0469(16) . .
C8A C Uani 0.4224(5) 0.3665(7) 0.3251(4) 0.760(5) 0.0714(19) . .
C11 C Uani 0.8779(2) 0.1654(3) 0.1490(2) 1.000 0.0234(9) . .
C12 C Uani 0.9281(2) 0.1046(3) 0.23802(19) 1.000 0.0236(9) . .
C13 C Uani 0.9877(3) -0.0317(3) 0.2339(2) 1.000 0.0325(10) . .
C14 C Uani 0.9990(3) -0.1055(3) 0.1437(2) 1.000 0.0339(10) . .
C15 C Uani 0.9502(2) -0.0449(4) 0.0559(2) 1.000 0.0310(9) . .
C16 C Uani 0.8913(3) 0.0885(3) 0.0576(2) 1.000 0.0280(10) . .
C22 C Uani 0.9159(2) 0.1794(3) 0.3342(2) 1.000 0.0244(9) . .
C24 C Uani 0.8802(3) 0.3446(3) 0.45689(18) 1.000 0.0256(9) . .
C25 C Uani 0.9501(3) 0.2149(4) 0.5004(2) 1.000 0.0384(11) . .
C26 C Uani 0.7659(3) 0.3625(3) 0.5103(2) 1.000 0.0302(10) . .
C29B C Uani 0.6759(15) 0.433(2) 0.6626(9) 0.51(3) 0.061(3) . .
C31 C Uani 0.7445(3) 0.7273(3) 0.3296(2) 1.000 0.0309(10) . .
C32 C Uani 0.7070(3) 0.7924(3) 0.2371(2) 1.000 0.0308(10) . .
C33 C Uani 0.6601(3) 0.9366(4) 0.2375(3) 1.000 0.0419(10) . .
C34 C Uani 0.6489(3) 1.0144(4) 0.3261(3) 1.000 0.0522(14) . .
C35 C Uani 0.6858(3) 0.9498(4) 0.4161(3) 1.000 0.0500(11) . .
C36 C Uani 0.7316(3) 0.8081(3) 0.4194(3) 1.000 0.0410(11) . .
C42 C Uani 0.7184(3) 0.7146(3) 0.1437(2) 1.000 0.0305(11) . .
C44 C Uani 0.7476(3) 0.5402(3) 0.0227(2) 1.000 0.0311(10) . .
C45 C Uani 0.7057(3) 0.6878(4) -0.0261(2) 1.000 0.0492(14) . .
C46 C Uani 0.6620(3) 0.4159(3) 0.0021(2) 1.000 0.0293(10) . .
C49 C Uani 0.6192(3) 0.2092(4) -0.1023(3) 1.000 0.0565(14) . .
C29A C Uani 0.6920(16) 0.488(2) 0.6528(10) 0.49(3) 0.061(3) . .
O6B O Uani 0.6206(7) 0.375(2) 0.2857(14) 0.240(5) 0.0341(12) . .
O28A O Uani 0.7876(12) 0.4641(17) 0.5826(9) 0.49(3) 0.039(2) . .
C7B C Uani 0.5098(8) 0.446(2) 0.2677(10) 0.240(5) 0.0469(16) . .
C8B C Uani 0.4701(14) 0.547(2) 0.3458(12) 0.240(5) 0.0714(19) . .
H7B H Uiso 0.55600 0.49270 0.37670 0.760(5) 0.0560 calc .
H8A H Uiso 0.36000 0.42640 0.35360 0.760(5) 0.1070 calc .
H7A H Uiso 0.50050 0.54860 0.27090 0.760(5) 0.0560 calc .
H15 H Uiso 0.95750 -0.09620 -0.00640 1.000 0.0370 calc R
H16 H Uiso 0.85950 0.12900 -0.00350 1.000 0.0340 calc R
H24 H Uiso 0.92700 0.43820 0.46290 1.000 0.0310 calc R
H8B H Uiso 0.44310 0.28530 0.37160 0.760(5) 0.1070 calc .
H8C H Uiso 0.39540 0.32500 0.26000 0.760(5) 0.1070 calc .
H13 H Uiso 1.02060 -0.07350 0.29420 1.000 0.0390 calc R
H14 H Uiso 1.03990 -0.19730 0.14160 1.000 0.0410 calc R
H6A H Uiso 0.60300 0.39200 0.19490 0.760(5) 0.0510 . .
H33 H Uiso 0.63570 0.98120 0.17540 1.000 0.0500 calc R
H34 H Uiso 0.61620 1.11150 0.32530 1.000 0.0620 calc R
H35 H Uiso 0.67950 1.00430 0.47730 1.000 0.0600 calc R
H36 H Uiso 0.75450 0.76500 0.48240 1.000 0.0490 calc R
H44 H Uiso 0.82680 0.51290 -0.00130 1.000 0.0370 calc R
H45A H Uiso 0.76600 0.72910 -0.07020 1.000 0.0590 calc R
H45B H Uiso 0.63270 0.67270 -0.06670 1.000 0.0590 calc R
H49A H Uiso 0.60630 0.14830 -0.04220 1.000 0.0850 calc R
H49B H Uiso 0.65650 0.14870 -0.15380 1.000 0.0850 calc R
H49C H Uiso 0.54410 0.24640 -0.12910 1.000 0.0850 calc R
H25A H Uiso 1.02610 0.24920 0.52940 1.000 0.0460 calc R
H25B H Uiso 0.90650 0.16390 0.55380 1.000 0.0460 calc R
H29D H Uiso 0.60930 0.47460 0.62410 0.51(3) 0.0920 calc .
H29E H Uiso 0.69190 0.49400 0.72280 0.51(3) 0.0920 calc .
H29F H Uiso 0.65760 0.33120 0.68330 0.51(3) 0.0920 calc .
H6B H Uiso 0.63410 0.36830 0.34820 0.240(5) 0.0510 . .
H7C H Uiso 0.45000 0.36720 0.25790 0.240(5) 0.0560 calc .
H7D H Uiso 0.51330 0.50210 0.20350 0.240(5) 0.0560 calc .
H8D H Uiso 0.47690 0.64970 0.32220 0.240(5) 0.1070 calc .
H8E H Uiso 0.51850 0.53340 0.40740 0.240(5) 0.1070 calc .
H8F H Uiso 0.38840 0.52530 0.36010 0.240(5) 0.1070 calc .
H29A H Uiso 0.62540 0.53370 0.61640 0.49(3) 0.0920 calc .
H29B H Uiso 0.71890 0.55480 0.70750 0.49(3) 0.0920 calc .
H29C H Uiso 0.66830 0.39300 0.68150 0.49(3) 0.0920 calc .

loop_
_atom_type_symbol
_atom_type_description
_atom_type_scat_dispersion_real
_atom_type_scat_dispersion_imag
_atom_type_scat_source
O O 0.0106 0.0060 'International Tables Vol C Tables 4.2.6.8 and 6.1.1.4'
N N 0.0061 0.0033 'International Tables Vol C Tables 4.2.6.8 and 6.1.1.4'
Mn Mn 0.3368 0.7283 'International Tables Vol C Tables 4.2.6.8 and 6.1.1.4'
Cl Cl 0.1484 0.1585 'International Tables Vol C Tables 4.2.6.8 and 6.1.1.4'
H H 0.0000 0.0000 'International Tables Vol C Tables 4.2.6.8 and 6.1.1.4'
C C 0.0033 0.0016 'International Tables Vol C Tables 4.2.6.8 and 6.1.1.4'

loop_
_geom_angle_atom_site_label_1
_geom_angle_atom_site_label_2
_geom_angle_atom_site_label_3
_geom_angle
_geom_angle_site_symmetry_1
_geom_angle_site_symmetry_2
_geom_angle_site_symmetry_3
_geom_angle_publ_flag
O2 Mn1 O6A 175.12(12) . . . yes
O2 Mn1 O17 88.68(9) . . . yes
O2 Mn1 O37 90.14(9) . . . yes
O2 Mn1 N23 88.56(9) . . . yes
O2 Mn1 N43 87.96(9) . . . yes
O2 Mn1 O6B 174.9(5) . . . yes
O6A Mn1 O17 89.53(14) . . . yes
O6A Mn1 O37 91.57(14) . . . yes
O6A Mn1 N23 96.00(14) . . . yes
O6A Mn1 N43 87.46(13) . . . yes
O17 Mn1 O37 178.49(9) . . . yes
O17 Mn1 N23 90.56(8) . . . yes
O17 Mn1 N43 88.32(8) . . . yes
O6B Mn1 O17 94.9(5) . . . yes
O37 Mn1 N23 90.36(8) . . . yes
O37 Mn1 N43 90.69(8) . . . yes
O6B Mn1 O37 86.4(5) . . . yes
N23 Mn1 N43 176.36(10) . . . yes
O6B Mn1 N23 87.8(4) . . . yes
O6B Mn1 N43 95.8(4) . . . yes
O2 Cl1 O3 109.52(16) . . . yes
O2 Cl1 O4 110.01(14) . . . yes
O2 Cl1 O5 107.84(15) . . . yes
O3 Cl1 O4 112.11(14) . . . yes
O3 Cl1 O5 108.51(16) . . . yes
O4 Cl1 O5 108.74(13) . . . yes
Mn1 O2 Cl1 140.84(14) . . . yes
Mn1 O6A C7A 129.0(4) . . . yes
Mn1 O6B C7B 131.5(12) . . . yes
Mn1 O17 C11 130.62(17) . . . yes
C22 O21 C25 107.0(2) . . . yes
C26 O28A C29A 115.1(12) . . . yes
C26 O28B C29B 115.6(11) . . . yes
Mn1 O37 C31 131.31(17) . . . yes
C42 O41 C45 108.3(2) . . . yes
C46 O48 C49 116.2(3) . . . yes
C7A O6A H6A 110.00 . . . no
Mn1 O6A H6A 90.00 . . . no
C7B O6B H6B 109.00 . . . no
Mn1 O6B H6B 97.00 . . . no
C22 N23 C24 108.3(2) . . . yes
Mn1 N23 C22 125.50(18) . . . yes
Mn1 N23 C24 124.61(16) . . . yes
C42 N43 C44 109.4(2) . . . yes
Mn1 N43 C42 125.53(18) . . . yes
Mn1 N43 C44 125.09(15) . . . yes
O6A C7A C8A 111.8(5) . . . yes
O6B C7B C8B 116.9(13) . . . yes
C12 C11 C16 118.5(2) . . . no
O17 C11 C16 117.9(2) . . . yes
O17 C11 C12 123.6(2) . . . yes
C11 C12 C22 120.5(2) . . . no
C11 C12 C13 119.6(2) . . . no
C13 C12 C22 119.9(2) . . . no
C12 C13 C14 120.9(3) . . . no
C13 C14 C15 119.5(3) . . . no
C14 C15 C16 121.0(3) . . . no
C11 C16 C15 120.6(2) . . . no
O21 C22 N23 116.5(2) . . . yes
O21 C22 C12 116.9(2) . . . yes
N23 C22 C12 126.6(2) . . . yes
C25 C24 C26 111.0(2) . . . no
N23 C24 C25 103.3(2) . . . yes
N23 C24 C26 112.4(2) . . . yes
O21 C25 C24 104.9(2) . . . yes
O27 C26 O28A 128.4(6) . . . yes
O27 C26 C24 126.2(3) . . . yes
O28B C26 C24 112.5(6) . . . yes
O28A C26 C24 105.1(6) . . . yes
O27 C26 O28B 120.6(6) . . . yes
O37 C31 C32 123.5(2) . . . yes
C32 C31 C36 118.8(3) . . . no
O37 C31 C36 117.7(2) . . . yes
C31 C32 C42 120.9(3) . . . no
C31 C32 C33 119.1(3) . . . no
C33 C32 C42 120.0(3) . . . no
C32 C33 C34 121.3(3) . . . no
C33 C34 C35 119.2(3) . . . no
C34 C35 C36 121.6(4) . . . no
C31 C36 C35 120.1(3) . . . no
N43 C42 C32 127.0(2) . . . yes
O41 C42 C32 117.7(2) . . . yes
O41 C42 N43 115.3(2) . . . yes
C45 C44 C46 111.7(3) . . . no
N43 C44 C45 102.2(2) . . . yes
N43 C44 C46 110.9(2) . . . yes
O41 C45 C44 104.7(2) . . . yes
O48 C46 C44 110.8(3) . . . yes
O47 C46 C44 124.9(2) . . . yes
O47 C46 O48 124.3(3) . . . yes
O6A C7A H7B 109.00 . . . no
O6A C7A H7A 109.00 . . . no
H7A C7A H7B 108.00 . . . no
C8A C7A H7A 109.00 . . . no
C8A C7A H7B 109.00 . . . no
O6B C7B H7D 108.00 . . . no
H7C C7B H7D 107.00 . . . no
C8B C7B H7C 108.00 . . . no
C8B C7B H7D 108.00 . . . no
O6B C7B H7C 108.00 . . . no
C7A C8A H8A 110.00 . . . no
C7A C8A H8B 109.00 . . . no
C7A C8A H8C 109.00 . . . no
H8A C8A H8B 110.00 . . . no
H8A C8A H8C 109.00 . . . no
H8B C8A H8C 109.00 . . . no
C7B C8B H8D 109.00 . . . no
H8D C8B H8E 110.00 . . . no
H8D C8B H8F 110.00 . . . no
H8E C8B H8F 110.00 . . . no
C7B C8B H8F 109.00 . . . no
C7B C8B H8E 109.00 . . . no
C12 C13 H13 120.00 . . . no
C14 C13 H13 120.00 . . . no
C15 C14 H14 120.00 . . . no
C13 C14 H14 120.00 . . . no
C14 C15 H15 120.00 . . . no
C16 C15 H15 120.00 . . . no
C11 C16 H16 120.00 . . . no
C15 C16 H16 120.00 . . . no
C26 C24 H24 110.00 . . . no
N23 C24 H24 110.00 . . . no
C25 C24 H24 110.00 . . . no
O21 C25 H25B 111.00 . . . no
O21 C25 H25A 111.00 . . . no
C24 C25 H25A 111.00 . . . no
C24 C25 H25B 111.00 . . . no
H25A C25 H25B 109.00 . . . no
O28A C29A H29A 109.00 . . . no
O28A C29A H29B 109.00 . . . no
O28A C29A H29C 110.00 . . . no
H29B C29A H29C 109.00 . . . no
H29A C29A H29B 109.00 . . . no
H29A C29A H29C 110.00 . . . no
O28B C29B H29E 109.00 . . . no
H29D C29B H29F 109.00 . . . no
O28B C29B H29F 109.00 . . . no
H29D C29B H29E 109.00 . . . no
O28B C29B H29D 110.00 . . . no
H29E C29B H29F 109.00 . . . no
C34 C33 H33 119.00 . . . no
C32 C33 H33 119.00 . . . no
C33 C34 H34 120.00 . . . no
C35 C34 H34 120.00 . . . no
C34 C35 H35 119.00 . . . no
C36 C35 H35 119.00 . . . no
C35 C36 H36 120.00 . . . no
C31 C36 H36 120.00 . . . no
C45 C44 H44 111.00 . . . no
C46 C44 H44 111.00 . . . no
N43 C44 H44 111.00 . . . no
O41 C45 H45B 111.00 . . . no
C44 C45 H45A 111.00 . . . no
C44 C45 H45B 111.00 . . . no
O41 C45 H45A 111.00 . . . no
H45A C45 H45B 109.00 . . . no
H49A C49 H49C 109.00 . . . no
H49B C49 H49C 110.00 . . . no
H49A C49 H49B 109.00 . . . no
O48 C49 H49A 109.00 . . . no
O48 C49 H49B 109.00 . . . no
O48 C49 H49C 110.00 . . . no

loop_
_geom_bond_atom_site_label_1
_geom_bond_atom_site_label_2
_geom_bond_distance
_geom_bond_site_symmetry_1
_geom_bond_site_symmetry_2
_geom_bond_publ_flag
Mn1 O2 2.374(2) . . yes
Mn1 O6A 2.247(4) . . yes
Mn1 O17 1.8526(18) . . yes
Mn1 O37 1.8538(19) . . yes
Mn1 N23 1.980(2) . . yes
Mn1 N43 1.992(2) . . yes
Mn1 O6B 2.259(10) . . yes
Cl1 O2 1.454(2) . . yes
Cl1 O3 1.410(3) . . yes
Cl1 O4 1.427(2) . . yes
Cl1 O5 1.430(3) . . yes
O6A C7A 1.441(6) . . yes
O6B C7B 1.434(16) . . yes
O17 C11 1.339(3) . . yes
O21 C25 1.459(4) . . yes
O21 C22 1.332(3) . . yes
O27 C26 1.202(4) . . yes
O28A C26 1.341(14) . . yes
O28A C29A 1.47(2) . . yes
O28B C29B 1.47(2) . . yes
O28B C26 1.335(12) . . yes
O37 C31 1.333(3) . . yes
O41 C42 1.341(3) . . yes
O41 C45 1.446(4) . . yes
O47 C46 1.207(4) . . yes
O48 C46 1.321(3) . . yes
O48 C49 1.457(4) . . yes
O6A H6A 0.8400 . . no
O6B H6B 0.8400 . . no
N23 C22 1.293(3) . . yes
N23 C24 1.476(3) . . yes
N43 C42 1.299(3) . . yes
N43 C44 1.484(3) . . yes
C7A C8A 1.451(8) . . no
C7B C8B 1.46(2) . . no
C11 C16 1.406(4) . . no
C11 C12 1.406(4) . . no
C12 C22 1.450(4) . . no
C12 C13 1.405(4) . . no
C13 C14 1.375(4) . . no
C14 C15 1.386(4) . . no
C15 C16 1.377(4) . . no
C24 C25 1.519(4) . . no
C24 C26 1.514(5) . . no
C31 C32 1.412(4) . . no
C31 C36 1.405(5) . . no
C32 C42 1.430(4) . . no
C32 C33 1.404(5) . . no
C33 C34 1.375(5) . . no
C34 C35 1.380(5) . . no
C35 C36 1.379(5) . . no
C44 C45 1.547(4) . . no
C44 C46 1.507(4) . . no
C7A H7B 0.9900 . . no
C7A H7A 0.9900 . . no
C7B H7D 0.9900 . . no
C7B H7C 0.9900 . . no
C8A H8A 0.9800 . . no
C8A H8B 0.9800 . . no
C8A H8C 0.9800 . . no
C8B H8D 0.9800 . . no
C8B H8E 0.9800 . . no
C8B H8F 0.9800 . . no
C13 H13 0.9500 . . no
C14 H14 0.9500 . . no
C15 H15 0.9500 . . no
C16 H16 0.9500 . . no
C24 H24 1.0000 . . no
C25 H25B 0.9900 . . no
C25 H25A 0.9900 . . no
C29A H29B 0.9800 . . no
C29A H29A 0.9800 . . no
C29A H29C 0.9800 . . no
C29B H29D 0.9800 . . no
C29B H29E 0.9800 . . no
C29B H29F 0.9800 . . no
C33 H33 0.9500 . . no
C34 H34 0.9500 . . no
C35 H35 0.9500 . . no
C36 H36 0.9500 . . no
C44 H44 1.0000 . . no
C45 H45B 0.9900 . . no
C45 H45A 0.9900 . . no
C49 H49C 0.9800 . . no
C49 H49A 0.9800 . . no
C49 H49B 0.9800 . . no

loop_
_geom_contact_atom_site_label_1
_geom_contact_atom_site_label_2
_geom_contact_distance
_geom_contact_site_symmetry_1
_geom_contact_site_symmetry_2
_geom_contact_publ_flag
Mn1 O27 3.783(2) . . no
Mn1 O47 3.658(2) . . no
Cl1 H8A 3.1000 . 1_655 no
Cl1 H25B 3.0200 . 2_756 no
O2 O17 2.978(3) . . no
O2 O37 3.016(3) . . no
O2 N23 3.053(3) . . no
O2 N43 3.044(3) . . no
O3 C45 3.182(4) . 2_745 no
O3 C8A 3.316(6) . 1_655 no
O4 C24 3.143(4) . . no
O4 N23 3.027(3) . . no
O4 C25 3.307(4) . . no
O4 C22 3.062(3) . . no
O5 C25 3.408(4) . 2_756 no
O5 C29B 3.351(18) . 2_756 no
O5 O28B 3.237(15) . 2_756 no
O6A N43 2.936(5) . . no
O6A O17 2.900(4) . . no
O6A N23 3.146(4) . . no
O6A O47 2.813(4) . . no
O6A O37 2.952(5) . . no
O6A O27 3.159(5) . . no
O6B C34 3.302(18) . 1_545 no
O6B N23 2.946(10) . . no
O6B O27 2.777(18) . . no
O6B O17 3.041(14) . . no
O6B C26 3.366(17) . . no
O6B N43 3.158(16) . . no
O6B O37 2.830(14) . . no
O6B O47 3.195(18) . . no
O17 C44 2.864(3) . . no
O17 N23 2.724(3) . . no
O17 C22 2.886(3) . . no
O17 C46 2.798(4) . . no
O17 O47 3.191(3) . . no
O17 O6A 2.900(4) . . no
O17 N43 2.680(3) . . no
O17 O2 2.978(3) . . no
O17 O6B 3.041(14) . . no
O17 O48 3.233(3) . . no
O21 O28A 3.120(14) . 2_746 no
O27 C35 3.336(4) . 1_545 no
O27 O6B 2.777(18) . . no
O27 N23 2.858(3) . . no
O27 C34 3.376(4) . 1_545 no
O27 C7A 3.172(5) . . no
O27 Mn1 3.783(2) . . no
O27 O6A 3.159(5) . . no
O28A O21 3.120(14) . 2_756 no
O28B O5 3.237(15) . 2_746 no
O37 C24 2.901(3) . . no
O37 C26 3.107(3) . . no
O37 C7A 3.294(5) . . no
O37 N43 2.737(3) . . no
O37 N23 2.721(3) . . no
O37 O2 3.016(3) . . no
O37 C42 2.885(3) . . no
O37 O6B 2.830(14) . . no
O37 O6A 2.952(5) . . no
O41 C15 3.390(3) . 1_565 no
O47 O17 3.191(3) . . no
O47 O6B 3.195(18) . . no
O47 O6A 2.813(4) . . no
O47 N43 2.836(3) . . no
O47 Mn1 3.658(2) . . no
O47 C7B 3.061(13) . . no
O48 O17 3.233(3) . . no
O2 H14 2.8300 . 1_565 no
O3 H45A 2.3100 . 2_745 no
O3 H15 2.7800 . 2_755 no
O3 H49B 2.8100 . 2_755 no
O3 H8C 2.7300 . 1_655 no
O4 H24 2.6900 . . no
O4 H25B 2.6700 . 2_756 no
O4 H8A 2.8200 . 1_655 no
O5 H14 2.7100 . 1_565 no
O5 H29F 2.7400 . 2_756 no
O5 H49B 2.6000 . 2_755 no
O5 H8F 2.9200 . 1_655 no
O5 H25B 2.4900 . 2_756 no
O6A H34 2.5800 . 1_545 no
O6B H34 2.4300 . 1_545 no
O17 H6A 2.7000 . . no
O17 H44 2.7900 . . no
O21 H13 2.4200 . . no
O21 H24 2.5500 . 2_746 no
O27 H6B 1.9500 . . no
O27 H29F 2.6300 . . no
O27 H34 2.8200 . 1_545 no
O27 H7B 2.5800 . . no
O27 H29C 2.7000 . . no
O27 H29A 2.7500 . . no
O27 H35 2.7100 . 1_545 no
O27 H8E 2.8900 . . no
O27 H29D 2.5000 . . no
O28A H13 2.7200 . 2_756 no
O28B H25B 2.8900 . . no
O28B H13 2.6600 . 2_756 no
O37 H7B 2.9000 . . no
O37 H24 2.6400 . . no
O37 H6B 2.7100 . . no
O41 H49C 2.8400 . 2_655 no
O41 H33 2.4200 . . no
O47 H49C 2.7100 . . no
O47 H6A 1.9800 . . no
O47 H7D 2.4000 . . no
O47 H49A 2.5600 . . no
O48 H16 2.7900 . . no
N23 O2 3.053(3) . . no
N23 O4 3.027(3) . . no
N23 O6A 3.146(4) . . no
N23 O17 2.724(3) . . no
N23 O6B 2.946(10) . . no
N23 C11 2.940(3) . . no
N23 O37 2.721(3) . . no
N23 O27 2.858(3) . . no
N43 O17 2.680(3) . . no
N43 O6A 2.936(5) . . no
N43 C31 2.944(3) . . no
N43 O37 2.737(3) . . no
N43 O47 2.836(3) . . no
N43 O2 3.044(3) . . no
N43 O6B 3.158(16) . . no
N23 H6B 2.6800 . . no
N43 H6A 2.5600 . . no
C7A C31 3.495(6) . . no
C7A O27 3.172(5) . . no
C7B C49 3.520(16) . 2_655 no
C7B O47 3.061(13) . . no
C8A O3 3.316(6) . 1_455 no
C8B C31 3.549(17) . . no
C11 C33 3.464(4) . 1_545 no
C12 C33 3.421(4) . 1_545 no
C12 C34 3.530(4) . 1_545 no
C13 C32 3.584(5) . 1_545 no
C14 C42 3.598(5) . 1_545 no
C15 O41 3.390(3) . 1_545 no
C22 C35 3.543(4) . 1_545 no
C22 O4 3.062(3) . . no
C22 C34 3.398(4) . 1_545 no
C24 O4 3.143(4) . . no
C25 O5 3.408(4) . 2_746 no
C25 O4 3.307(4) . . no
C26 O6B 3.366(17) . . no
C26 O37 3.107(3) . . no
C29B O5 3.351(18) . 2_746 no
C31 C8B 3.549(17) . . no
C31 C7A 3.495(6) . . no
C32 C13 3.584(5) . 1_565 no
C33 C12 3.421(4) . 1_565 no
C33 C11 3.464(4) . 1_565 no
C34 O27 3.376(4) . 1_565 no
C34 O6B 3.302(18) . 1_565 no
C34 C22 3.398(4) . 1_565 no
C34 C12 3.530(4) . 1_565 no
C35 O27 3.336(4) . 1_565 no
C35 C22 3.543(4) . 1_565 no
C42 C14 3.598(5) . 1_565 no
C45 O3 3.182(4) . 2_755 no
C46 O17 2.798(4) . . no
C49 C7B 3.520(16) . 2_645 no
C7B H49B 3.0100 . 2_655 no
C8B H35 2.9700 . 2_646 no
C8B H49B 3.0300 . 2_655 no
C8B H29F 2.9600 . 2_656 no
C14 H44 2.9800 . 2_745 no
C15 H44 2.7200 . 2_745 no
C25 H24 2.8900 . 2_746 no
C26 H6B 2.5900 . . no
C31 H7B 3.1000 . . no
C34 H29D 3.0700 . 2_656 no
C36 H25A 2.8900 . 2_756 no
C42 H49C 3.0200 . 2_655 no
C46 H6A 2.6700 . . no
C49 H29F 3.0900 . 1_554 no
C49 H7A 2.9600 . 2_645 no
C49 H16 3.1000 . . no
C49 H7D 2.7300 . 2_645 no
H6A C46 2.6700 . . no
H6A O47 1.9800 . . no
H6B H8E 2.1500 . . no
H6B O27 1.9500 . . no
H6B C26 2.5900 . . no
H6B H34 2.3400 . 1_545 no
H7A C49 2.9600 . 2_655 no
H7A H49B 2.5100 . 2_655 no
H7B O37 2.9000 . . no
H7B O27 2.5800 . . no
H7B C31 3.1000 . . no
H7D O47 2.4000 . . no
H7D C49 2.7300 . 2_655 no
H7D H49C 2.4900 . 2_655 no
H7D H49B 2.4200 . 2_655 no
H8A O4 2.8200 . 1_455 no
H8A H35 2.4000 . 2_646 no
H8A Cl1 3.1000 . 1_455 no
H8C O3 2.7300 . 1_455 no
H8D H29F 2.2400 . 2_656 no
H8E H6B 2.1500 . . no
H8E O27 2.8900 . . no
H8F O5 2.9200 . 1_455 no
H8F H35 2.3200 . 2_646 no
H13 O28B 2.6600 . 2_746 no
H13 O21 2.4200 . . no
H13 O28A 2.7200 . 2_746 no
H14 O5 2.7100 . 1_545 no
H14 O2 2.8300 . 1_545 no
H15 O3 2.7800 . 2_745 no
H16 C49 3.1000 . . no
H16 O48 2.7900 . . no
H24 O4 2.6900 . . no
H24 C25 2.8900 . 2_756 no
H24 O37 2.6400 . . no
H24 O21 2.5500 . 2_756 no
H25A C36 2.8900 . 2_746 no
H25A H36 2.5300 . 2_746 no
H25B O5 2.4900 . 2_746 no
H25B O28B 2.8900 . . no
H25B Cl1 3.0200 . 2_746 no
H25B O4 2.6700 . 2_746 no
H29A O27 2.7500 . . no
H29C O27 2.7000 . . no
H29D C34 3.0700 . 2_646 no
H29D O27 2.5000 . . no
H29F O5 2.7400 . 2_746 no
H29F C8B 2.9600 . 2_646 no
H29F H8D 2.2400 . 2_646 no
H29F C49 3.0900 . 1_556 no
H29F O27 2.6300 . . no
H33 O41 2.4200 . . no
H34 O27 2.8200 . 1_565 no
H34 O6A 2.5800 . 1_565 no
H34 H6B 2.3400 . 1_565 no
H34 O6B 2.4300 . 1_565 no
H35 H8A 2.4000 . 2_656 no
H35 O27 2.7100 . 1_565 no
H35 C8B 2.9700 . 2_656 no
H35 H8F 2.3200 . 2_656 no
H36 H25A 2.5300 . 2_756 no
H44 C15 2.7200 . 2_755 no
H44 C14 2.9800 . 2_755 no
H44 O17 2.7900 . . no
H45A O3 2.3100 . 2_755 no
H49A O47 2.5600 . . no
H49B H7A 2.5100 . 2_645 no
H49B O3 2.8100 . 2_745 no
H49B O5 2.6000 . 2_745 no
H49B H7D 2.4200 . 2_645 no
H49B C7B 3.0100 . 2_645 no
H49B C8B 3.0300 . 2_645 no
H49C O47 2.7100 . . no
H49C H7D 2.4900 . 2_645 no
H49C O41 2.8400 . 2_645 no
H49C C42 3.0200 . 2_645 no

loop_
_geom_hbond_atom_site_label_D
_geom_hbond_atom_site_label_H
_geom_hbond_atom_site_label_A
_geom_hbond_distance_DH
_geom_hbond_distance_HA
_geom_hbond_distance_DA
_geom_hbond_angle_DHA
_geom_hbond_site_symmetry_A
_geom_hbond_publ_flag
O6A H6A O47 0.8400 1.9800 2.813(4) 174.00 . yes
C7A H7B O27 0.9900 2.5800 3.172(5) 118.00 . yes
C13 H13 O21 0.9500 2.4200 2.753(3) 100.00 . yes
C24 H24 O21 1.0000 2.5500 3.423(3) 145.00 2_756 yes
C25 H25B O5 0.9900 2.4900 3.408(4) 155.00 2_746 yes
C33 H33 O41 0.9500 2.4200 2.755(4) 100.00 . yes
C34 H34 O6A 0.9500 2.5800 3.441(6) 150.00 1_565 yes
C45 H45A O3 0.9900 2.3100 3.182(4) 147.00 2_755 yes

loop_
_geom_torsion_atom_site_label_1
_geom_torsion_atom_site_label_2
_geom_torsion_atom_site_label_3
_geom_torsion_atom_site_label_4
_geom_torsion
_geom_torsion_site_symmetry_1
_geom_torsion_site_symmetry_2
_geom_torsion_site_symmetry_3
_geom_torsion_site_symmetry_4
_geom_torsion_publ_flag
O17 Mn1 O2 Cl1 -96.6(2) . . . . no
O37 Mn1 O2 Cl1 84.3(2) . . . . no
N23 Mn1 O2 Cl1 -6.1(2) . . . . no
N43 Mn1 O2 Cl1 175.0(2) . . . . no
O17 Mn1 O6A C7A -170.0(4) . . . . no
O37 Mn1 O6A C7A 9.0(4) . . . . no
N23 Mn1 O6A C7A 99.5(4) . . . . no
N43 Mn1 O6A C7A -81.6(4) . . . . no
O2 Mn1 O17 C11 70.9(2) . . . . no
O6A Mn1 O17 C11 -113.6(2) . . . . no
N23 Mn1 O17 C11 -17.6(2) . . . . no
N43 Mn1 O17 C11 158.9(2) . . . . no
O2 Mn1 O37 C31 99.4(3) . . . . no
O6A Mn1 O37 C31 -76.0(3) . . . . no
N23 Mn1 O37 C31 -172.0(3) . . . . no
N43 Mn1 O37 C31 11.5(3) . . . . no
O2 Mn1 N23 C22 -73.5(2) . . . . no
O2 Mn1 N23 C24 90.4(2) . . . . no
O6A Mn1 N23 C22 104.8(2) . . . . no
O6A Mn1 N23 C24 -91.3(3) . . . . no
O17 Mn1 N23 C22 15.2(2) . . . . no
O17 Mn1 N23 C24 179.1(2) . . . . no
O37 Mn1 N23 C22 -163.6(2) . . . . no
O37 Mn1 N23 C24 0.3(2) . . . . no
O2 Mn1 N43 C42 -95.8(3) . . . . no
O2 Mn1 N43 C44 85.3(2) . . . . no
O6A Mn1 N43 C42 85.9(3) . . . . no
O6A Mn1 N43 C44 -93.0(3) . . . . no
O17 Mn1 N43 C42 175.5(3) . . . . no
O17 Mn1 N43 C44 -3.4(2) . . . . no
O37 Mn1 N43 C42 -5.7(3) . . . . no
O37 Mn1 N43 C44 175.5(2) . . . . no
O5 Cl1 O2 Mn1 -125.5(2) . . . . no
O3 Cl1 O2 Mn1 116.6(2) . . . . no
O4 Cl1 O2 Mn1 -7.1(3) . . . . no
Mn1 O6A C7A C8A -164.5(3) . . . . no
Mn1 O17 C11 C12 13.3(4) . . . . no
Mn1 O17 C11 C16 -167.3(2) . . . . no
C25 O21 C22 N23 -1.9(3) . . . . no
C25 O21 C22 C12 176.3(2) . . . . no
C22 O21 C25 C24 0.3(3) . . . . no
C29B O28B C26 C24 -171.0(10) . . . . no
C29B O28B C26 O27 -0.4(16) . . . . no
Mn1 O37 C31 C32 -10.2(5) . . . . no
Mn1 O37 C31 C36 169.4(2) . . . . no
C42 O41 C45 C44 4.0(3) . . . . no
C45 O41 C42 C32 179.5(3) . . . . no
C45 O41 C42 N43 -3.1(4) . . . . no
C49 O48 C46 C44 179.6(2) . . . . no
C49 O48 C46 O47 -3.2(4) . . . . no
Mn1 N23 C24 C25 -168.35(19) . . . . no
Mn1 N23 C22 C12 -9.2(4) . . . . no
C24 N23 C22 C12 -175.4(2) . . . . no
C22 N23 C24 C26 -121.8(2) . . . . no
Mn1 N23 C22 O21 168.70(17) . . . . no
C24 N23 C22 O21 2.6(3) . . . . no
Mn1 N23 C24 C26 72.0(3) . . . . no
C22 N23 C24 C25 -2.1(3) . . . . no
Mn1 N43 C44 C45 -179.19(19) . . . . no
C44 N43 C42 C32 177.8(3) . . . . no
C44 N43 C42 O41 0.7(4) . . . . no
Mn1 N43 C42 O41 -178.31(19) . . . . no
C42 N43 C44 C45 1.8(3) . . . . no
Mn1 N43 C42 C32 -1.2(5) . . . . no
C42 N43 C44 C46 -117.3(3) . . . . no
Mn1 N43 C44 C46 61.7(3) . . . . no
C16 C11 C12 C13 -1.3(4) . . . . no
O17 C11 C16 C15 -178.1(3) . . . . no
O17 C11 C12 C22 -0.2(4) . . . . no
O17 C11 C12 C13 178.1(2) . . . . no
C16 C11 C12 C22 -179.6(2) . . . . no
C12 C11 C16 C15 1.4(4) . . . . no
C22 C12 C13 C14 179.2(3) . . . . no
C13 C12 C22 O21 2.7(4) . . . . no
C11 C12 C22 N23 -1.1(4) . . . . no
C11 C12 C22 O21 -179.1(2) . . . . no
C13 C12 C22 N23 -179.4(3) . . . . no
C11 C12 C13 C14 0.9(4) . . . . no
C12 C13 C14 C15 -0.4(5) . . . . no
C13 C14 C15 C16 0.4(5) . . . . no
C14 C15 C16 C11 -0.9(5) . . . . no
C26 C24 C25 O21 121.7(2) . . . . no
N23 C24 C26 O27 24.5(4) . . . . no
C25 C24 C26 O28B 79.4(8) . . . . no
N23 C24 C25 O21 1.0(3) . . . . no
C25 C24 C26 O27 -90.6(4) . . . . no
N23 C24 C26 O28B -165.5(7) . . . . no
O37 C31 C36 C35 178.7(3) . . . . no
O37 C31 C32 C33 -179.2(3) . . . . no
C36 C31 C32 C42 179.9(3) . . . . no
O37 C31 C32 C42 -0.5(5) . . . . no
C36 C31 C32 C33 1.2(5) . . . . no
C32 C31 C36 C35 -1.6(5) . . . . no
C31 C32 C33 C34 -0.8(5) . . . . no
C33 C32 C42 N43 -175.3(3) . . . . no
C31 C32 C42 N43 5.9(5) . . . . no
C33 C32 C42 O41 1.7(5) . . . . no
C42 C32 C33 C34 -179.5(3) . . . . no
C31 C32 C42 O41 -177.0(3) . . . . no
C32 C33 C34 C35 0.8(5) . . . . no
C33 C34 C35 C36 -1.2(5) . . . . no
C34 C35 C36 C31 1.7(5) . . . . no
C45 C44 C46 O48 97.6(3) . . . . no
C46 C44 C45 O41 115.2(3) . . . . no
N43 C44 C45 O41 -3.4(3) . . . . no
C45 C44 C46 O47 -79.6(3) . . . . no
N43 C44 C46 O48 -149.2(2) . . . . no
N43 C44 C46 O47 33.6(4) . . . . no
